data_1525627
loop_
_publ_author_name
'Begue, P.'
'Castro, A.'
'Enjalbert, R.'
'Galy, J.'

_publ_section_title
;
 Single-crystal X-ray investigations of the structures of gamma(H)Bi2 Mo
 O6 and its partially substituted As(3+) and Sb(3+)homologues
;
_journal_name_full 'Solid State Sciences'
_journal_page_first 637
_journal_page_last 653
_journal_volume 2
_journal_year 2000
_chemical_formula_sum 'As0.35 Bi1.65 Mo O6'
_chemical_name_systematic 'Bi1.65 As0.35 (Mo O6)'
_space_group_IT_number 14
_symmetry_space_group_name_Hall '-P 2ybc'
_symmetry_space_group_name_H-M 'P 1 21/c 1'
_cell_angle_alpha 90
_cell_angle_beta 90.257
_cell_angle_gamma 90
_cell_formula_units_Z 16
_cell_length_a 17.19099
_cell_length_b 22.428
_cell_length_c 5.537
_cell_volume 2134.822
_citation_journal_id_ASTM SSSCFJ
_cod_data_source_file Begue_SSSCFJ_2000_646.cif
_cod_data_source_block As0.35Bi1.65Mo1O6
_cod_original_formula_sum 'As0.35 Bi1.65 Mo1 O6'
_cod_database_code 1525627

loop_
_symmetry_equiv_pos_as_xyz
x,y,z
-x,y+1/2,-z+1/2
-x,-y,-z
x,-y-1/2,z-1/2

loop_
_atom_site_label
_atom_site_type_symbol
_atom_site_fract_x
_atom_site_fract_y
_atom_site_fract_z
_atom_site_occupancy
_atom_site_U_iso_or_equiv
O2 O-2 0.204 0.1553 0.073 1 0.0
Bi4 Bi+3 0.40893 0.06731 0.5023 0.8 0.0
O17 O-2 0.2985 0.5097 0.877 1 0.0
Bi2 Bi+3 0.41224 0.1899 0.9421 1 0.0
O19 O-2 0.2929 0.8822 0.629 1 0.0
O8 O-2 0.3216 0.7507 0.753 1 0.0
O1 O-2 0.149 0.254 0.248 1 0.0
O9 O-2 0.3652 0.6334 0.594 1 0.0
O13 O-2 0.0279 0.0238 0.727 1 0.0
Bi5 Bi+3 0.25675 0.07292 0.0014 0.5 0.0
O21 O-2 -0.0112 0.2728 0.88 1 0.0
O20 O-2 0.1873 0.8996 0.25 1 0.0
Mo1 Mo+6 0.58107 0.06777 -0.0089 1 0.0
Bi8 Bi+3 0.9108 0.06399 -0.0002 1 0.0
O4 O-2 0.3312 0.1143 0.253 1 0.0
Mo3 Mo+6 0.76434 0.06244 0.4982 1 0.0
O16 O-2 0.1349 0.0106 0.293 1 0.0
Mo2 Mo+6 0.08149 0.05883 0.4935 1 0.0
Bi7 Bi+3 0.74251 0.19409 0.9984 0.8 0.0
As4 As+3 0.0927 0.19419 0.0041 0.3 0.0
O10 O-2 0.5351 0.0398 0.732 1 0.0
O15 O-2 0.0208 0.1006 0.302 1 0.0
O5 O-2 0.3327 0.2476 0.749 1 0.0
Bi1 Bi+3 0.25701 0.18964 0.454 1 0.0
Bi3 Bi+3 0.57651 0.19343 0.5182 0.8 0.0
Mo4 Mo+6 0.91585 0.18358 0.5097 1 0.0
As1 As+3 0.57651 0.19343 0.5182 0.2 0.0
O18 O-2 0.1829 -0.0256 0.749 1 0.0
As2 As+3 0.40893 0.06731 0.5023 0.2 0.0
As3 As+3 0.25675 0.07292 0.0014 0.5 0.0
O7 O-2 0.5147 0.2477 0.778 1 0.0
O3 O-2 0.3246 0.1153 0.763 1 0.0
O23 O-2 -0.0383 0.3557 0.249 1 0.0
O11 O-2 0.3675 -0.0094 0.876 1 0.0
O24 O-2 0.8396 0.2717 0.128 1 0.0
O22 O-2 0.129 0.6398 0.225 1 0.0
O14 O-2 0.1484 0.3914 0.12 1 0.0
O6 O-2 0.4537 0.1563 0.587 1 0.0
As5 As+3 0.74251 0.19409 0.9984 0.2 0.0
Bi6 Bi+3 0.0927 0.19419 0.0041 0.7 0.0
O12 O-2 0.5069 0.0933 0.184 1 0.0
